data_4307060
loop_
_publ_author_name
'Krzysztof Lyczko'
'Wojciech Starosta'
'Ingmar Persson'

_publ_contact_author_address
;Institute of Nuclear Chemistry and Technology
03-195 Warsaw, Dorodna 16
Poland
;
_publ_contact_author_email kml@ichtj.waw.pl
_publ_contact_author_name 'Lyczko K.'
_publ_section_title
;
Influence of pH and Counteranion on the Structure of Tropolonato-Lead(II)
Complexes: Structural and Infrared Characterization of Formed Lead
Compounds
;
_journal_name_full 'Inorganic Chemistry'
_journal_page_first 4402
_journal_page_last 4410
_journal_paper_doi 10.1021/ic061561f
_journal_volume 46
_journal_year 2007
_chemical_formula_sum 'C14 H10 Cl O8 Pb1.5'
_chemical_formula_weight 652.46
_chemical_name_systematic
; 
catena-(tetrakis(\m~3~-Tropolonato-O,O,O',O')-(\m~3~-perchlorato-O,O',O'',O''')
(\m~2~-perchlorato-O,O',O'',O''')-tri-lead(II))

;
_space_group_IT_number 13
_symmetry_cell_setting monoclinic
_symmetry_space_group_name_Hall '-P 2yac'
_symmetry_space_group_name_H-M 'P 1 2/n 1'
_atom_sites_solution_hydrogens geom
_atom_sites_solution_primary direct
_atom_sites_solution_secondary difmap
_audit_creation_method SHELXL-97
_cell_angle_alpha 90.00
_cell_angle_beta 101.72(3)
_cell_angle_gamma 90.00
_cell_formula_units_Z 4
_cell_length_a 12.030(2)
_cell_length_b 9.0607(18)
_cell_length_c 14.652(3)
_cell_measurement_reflns_used 25
_cell_measurement_temperature 293(2)
_cell_measurement_theta_max 15
_cell_measurement_theta_min 6
_cell_volume 1563.8(5)
_computing_structure_refinement 'SHELXL-97 (Sheldrick, 1997)'
_computing_structure_solution 'SHELXS-97 (Sheldrick, 1990)'
_diffrn_ambient_temperature 293(2)
_diffrn_measured_fraction_theta_full 1.000
_diffrn_measured_fraction_theta_max 0.910
_diffrn_measurement_device_type 'KUMA KM-4 four circle diffractometer'
_diffrn_measurement_method 'profile data from \w/2\q scan'
_diffrn_radiation_monochromator graphite
_diffrn_radiation_source 'fine-focus sealed tube'
_diffrn_radiation_type MoK\a
_diffrn_radiation_wavelength 0.71073
_diffrn_reflns_av_R_equivalents 0.0913
_diffrn_reflns_av_sigmaI/netI 0.0756
_diffrn_reflns_limit_h_max 15
_diffrn_reflns_limit_h_min 0
_diffrn_reflns_limit_k_max 11
_diffrn_reflns_limit_k_min 0
_diffrn_reflns_limit_l_max 18
_diffrn_reflns_limit_l_min -19
_diffrn_reflns_number 3906
_diffrn_reflns_theta_full 25.00
_diffrn_reflns_theta_max 28.80
_diffrn_reflns_theta_min 2.00
_diffrn_standards_decay_% 2.14
_diffrn_standards_interval_count 200
_diffrn_standards_number 3
_exptl_absorpt_coefficient_mu 16.360
_exptl_absorpt_correction_T_max 0.09154
_exptl_absorpt_correction_T_min 0.02208
_exptl_absorpt_correction_type analytical
_exptl_absorpt_process_details
;
Oxford Diffraction CCD Data Reduction, ver. 1.169.8
;
_exptl_crystal_colour orange
_exptl_crystal_density_diffrn 2.771
_exptl_crystal_density_method 'not measured'
_exptl_crystal_description 'rectangular blocks'
_exptl_crystal_F_000 1192
_exptl_crystal_size_max 0.60
_exptl_crystal_size_mid 0.31
_exptl_crystal_size_min 0.22
_refine_diff_density_max 3.444
_refine_diff_density_min -3.590
_refine_diff_density_rms 0.449
_refine_ls_extinction_coef 0.0052(4)
_refine_ls_extinction_expression Fc^*^=kFc[1+0.001xFc^2^\l^3^/sin(2\q)]^-1/4^
_refine_ls_extinction_method SHELXL
_refine_ls_goodness_of_fit_ref 1.009
_refine_ls_hydrogen_treatment mixed
_refine_ls_matrix_type full
_refine_ls_number_parameters 224
_refine_ls_number_reflns 3731
_refine_ls_number_restraints 0
_refine_ls_restrained_S_all 1.009
_refine_ls_R_factor_all 0.1039
_refine_ls_R_factor_gt 0.0474
_refine_ls_shift/su_max 0.001
_refine_ls_shift/su_mean 0.000
_refine_ls_structure_factor_coef Fsqd
_refine_ls_weighting_details 'calc w=1/[\s^2^(Fo^2^)+(0.1111P)^2^+0.0000P] where P=(Fo^2^+2Fc^2^)/3'
_refine_ls_weighting_scheme calc
_refine_ls_wR_factor_gt 0.1252
_refine_ls_wR_factor_ref 0.1565
_reflns_number_gt 2382
_reflns_number_total 3731
_reflns_threshold_expression >2sigma(I)
_cod_data_source_file ic061561f-file002_3.cif
_cod_data_source_block Pbtrop2
_cod_original_cell_volume 1563.7(5)
_cod_original_sg_symbol_H-M 'P 2/n'
_cod_original_formula_sum 'C14 H10 Cl O8 Pb1.50'
_cod_database_code 4307060

loop_
_symmetry_equiv_pos_as_xyz
'x, y, z'
'-x+1/2, y, -z+1/2'
'-x, -y, -z'
'x-1/2, -y, z-1/2'

loop_
_atom_site_label
_atom_site_type_symbol
_atom_site_fract_x
_atom_site_fract_y
_atom_site_fract_z
_atom_site_U_iso_or_equiv
_atom_site_adp_type
_atom_site_occupancy
_atom_site_symmetry_multiplicity
_atom_site_calc_flag
_atom_site_refinement_flags
_atom_site_disorder_assembly
_atom_site_disorder_group
Pb1 Pb 0.7500 0.31395(7) 0.7500 0.0255(2) Uani 1 2 d S . .
Pb2 Pb 0.54618(4) 0.51801(6) 0.86861(3) 0.02784(19) Uani 1 1 d . . .
O2 O 0.8950(8) 0.4888(10) 0.7926(6) 0.029(2) Uani 1 1 d . . .
C7 C 0.8314(12) 0.611(2) 1.0099(10) 0.042(4) Uani 1 1 d . . .
H7 H 0.7742 0.5827 1.0404 0.051 Uiso 1 1 calc R . .
O11 O 0.5504(8) 0.2760(11) 0.8235(7) 0.036(2) Uani 1 1 d . . .
O12 O 0.4695(10) 0.3567(12) 0.9654(7) 0.043(2) Uani 1 1 d . . .
C13 C 0.3783(11) 0.1441(16) 0.9828(9) 0.032(3) Uani 1 1 d . . .
H13 H 0.3640 0.1897 1.0361 0.038 Uiso 1 1 calc R . .
C12 C 0.4414(11) 0.2272(15) 0.9347(9) 0.027(3) Uani 1 1 d . . .
C14 C 0.3310(14) 0.0033(16) 0.9669(12) 0.040(4) Uani 1 1 d . . .
H14 H 0.2915 -0.0325 1.0107 0.049 Uiso 1 1 calc R . .
C11 C 0.4865(10) 0.1834(13) 0.8548(9) 0.026(3) Uani 1 1 d . . .
C6 C 0.9050(14) 0.714(2) 1.0578(11) 0.045(4) Uani 1 1 d . . .
H6 H 0.8941 0.7339 1.1176 0.054 Uiso 1 1 calc R . .
C15 C 0.3373(13) -0.0897(19) 0.8913(14) 0.051(4) Uani 1 1 d . . .
H15 H 0.2961 -0.1771 0.8874 0.061 Uiso 1 1 calc R . .
C3 C 0.9957(13) 0.6684(17) 0.8844(10) 0.038(3) Uani 1 1 d . . .
H3 H 1.0380 0.6720 0.8379 0.046 Uiso 1 1 calc R . .
C17 C 0.4616(12) 0.0438(15) 0.8069(10) 0.033(3) Uani 1 1 d . . .
H17 H 0.4972 0.0301 0.7568 0.040 Uiso 1 1 calc R . .
C16 C 0.3980(15) -0.0653(18) 0.8221(11) 0.047(4) Uani 1 1 d . . .
H16 H 0.3922 -0.1410 0.7785 0.056 Uiso 1 1 calc R . .
Cl1 Cl 0.2500 0.5028(5) 0.7500 0.0375(11) Uani 1 2 d S . .
C5 C 0.9906(15) 0.792(2) 1.0332(13) 0.052(4) Uani 1 1 d . . .
H5 H 1.0223 0.8681 1.0721 0.062 Uiso 1 1 calc R . .
C4 C 1.0326(15) 0.766(2) 0.9574(12) 0.049(4) Uani 1 1 d . . .
H4 H 1.0960 0.8219 0.9525 0.059 Uiso 1 1 calc R . .
Cl2 Cl 0.7500 0.8961(5) 0.7500 0.0347(10) Uani 1 2 d S . .
O5 O 0.8192(12) 0.8055(15) 0.7073(10) 0.066(4) Uani 1 1 d . . .
O6 O 0.8181(12) 0.9881(14) 0.8181(9) 0.061(4) Uani 1 1 d . . .
C2 C 0.9070(10) 0.5656(15) 0.8674(9) 0.028(3) Uani 1 1 d . . .
O1 O 0.7458(8) 0.4501(10) 0.8945(6) 0.0259(18) Uani 1 1 d . . .
C1 C 0.8266(9) 0.5422(14) 0.9246(9) 0.023(2) Uani 1 1 d . . .
O3 O 0.285(3) 0.571(3) 0.8338(15) 0.154(11) Uani 1 1 d . . .
O4 O 0.332(3) 0.419(3) 0.7365(19) 0.203(17) Uani 1 1 d . . .

loop_
_atom_site_aniso_label
_atom_site_aniso_U_11
_atom_site_aniso_U_22
_atom_site_aniso_U_33
_atom_site_aniso_U_23
_atom_site_aniso_U_13
_atom_site_aniso_U_12
Pb1 0.0260(4) 0.0228(3) 0.0294(4) 0.000 0.0099(3) 0.000
Pb2 0.0263(3) 0.0326(3) 0.0280(3) -0.00154(19) 0.01359(19) 0.00012(18)
O2 0.028(5) 0.034(5) 0.029(5) -0.005(4) 0.016(4) -0.005(4)
C7 0.030(7) 0.070(11) 0.032(8) -0.001(7) 0.015(6) -0.003(7)
O11 0.039(5) 0.037(5) 0.039(6) -0.006(4) 0.025(4) -0.004(4)
O12 0.063(7) 0.040(5) 0.030(5) -0.006(4) 0.023(5) -0.011(5)
C13 0.028(6) 0.041(7) 0.034(7) -0.005(6) 0.022(6) -0.006(6)
C12 0.026(6) 0.033(7) 0.024(6) 0.006(5) 0.013(5) -0.002(5)
C14 0.042(9) 0.032(7) 0.048(9) 0.021(6) 0.010(7) -0.003(6)
C11 0.024(6) 0.027(6) 0.027(6) -0.001(5) 0.005(5) -0.001(5)
C6 0.045(9) 0.059(10) 0.032(8) -0.009(7) 0.008(7) 0.000(8)
C15 0.029(8) 0.044(9) 0.081(13) -0.004(9) 0.012(8) -0.020(7)
C3 0.040(8) 0.044(8) 0.033(7) -0.013(6) 0.012(6) -0.015(7)
C17 0.032(7) 0.034(7) 0.032(7) -0.009(6) 0.004(6) -0.001(6)
C16 0.062(11) 0.036(8) 0.038(8) -0.016(7) 0.002(8) 0.008(8)
Cl1 0.027(2) 0.036(2) 0.053(3) 0.000 0.017(2) 0.000
C5 0.052(10) 0.050(10) 0.048(10) -0.010(8) -0.003(8) -0.005(8)
C4 0.043(9) 0.046(9) 0.054(10) -0.004(8) 0.002(8) -0.010(7)
Cl2 0.034(2) 0.029(2) 0.041(3) 0.000 0.006(2) 0.000
O5 0.072(9) 0.073(9) 0.062(8) -0.009(7) 0.030(7) 0.022(7)
O6 0.067(9) 0.057(8) 0.047(8) -0.002(6) -0.019(7) -0.004(6)
C2 0.024(6) 0.040(7) 0.021(6) -0.009(5) 0.009(5) -0.003(5)
O1 0.025(4) 0.033(5) 0.020(4) 0.003(4) 0.006(3) 0.000(4)
C1 0.011(5) 0.035(7) 0.025(6) 0.008(5) 0.006(4) 0.007(5)
O3 0.24(3) 0.119(17) 0.090(15) -0.053(13) -0.007(17) -0.080(19)
O4 0.27(4) 0.22(3) 0.132(19) 0.04(2) 0.08(2) 0.21(3)

loop_
_atom_type_symbol
_atom_type_description
_atom_type_scat_dispersion_real
_atom_type_scat_dispersion_imag
_atom_type_scat_source
Pb Pb -3.3944 10.1111 'International Tables Vol C Tables 4.2.6.8 and 6.1.1.4'
O O 0.0106 0.0060 'International Tables Vol C Tables 4.2.6.8 and 6.1.1.4'
C C 0.0033 0.0016 'International Tables Vol C Tables 4.2.6.8 and 6.1.1.4'
H H 0.0000 0.0000 'International Tables Vol C Tables 4.2.6.8 and 6.1.1.4'
Cl Cl 0.1484 0.1585 'International Tables Vol C Tables 4.2.6.8 and 6.1.1.4'

loop_
_geom_angle_atom_site_label_1
_geom_angle_atom_site_label_2
_geom_angle_atom_site_label_3
_geom_angle
_geom_angle_site_symmetry_1
_geom_angle_site_symmetry_3
_geom_angle_publ_flag
O2 Pb1 O2 95.0(5) . 2_656 ?
O2 Pb1 O1 65.0(3) . . ?
O2 Pb1 O1 75.3(3) 2_656 . ?
O2 Pb1 O1 75.3(3) . 2_656 ?
O2 Pb1 O1 65.0(3) 2_656 2_656 ?
O1 Pb1 O1 119.8(4) . 2_656 ?
O11 Pb2 O12 67.3(3) . . ?
O11 Pb2 O1 74.0(3) . . ?
O12 Pb2 O1 104.1(4) . . ?
O11 Pb2 O2 67.5(3) . 2_656 ?
O12 Pb2 O2 133.9(3) . 2_656 ?
O1 Pb2 O2 71.1(3) . 2_656 ?
O11 Pb2 O12 131.7(3) . 3_667 ?
O12 Pb2 O12 67.3(4) . 3_667 ?
O1 Pb2 O12 102.2(3) . 3_667 ?
O2 Pb2 O12 158.4(3) 2_656 3_667 ?
O11 Pb2 O12 131.7(3) . 3_667 ?
O12 Pb2 O12 67.3(4) . 3_667 ?
O1 Pb2 O12 102.2(3) . 3_667 ?
O2 Pb2 O12 158.4(3) 2_656 3_667 ?
O12 Pb2 O12 0.0(5) 3_667 3_667 ?
C2 O2 Pb1 122.8(8) . . ?
C2 O2 Pb2 135.6(8) . 2_656 ?
Pb1 O2 Pb2 98.7(3) . 2_656 ?
C6 C7 C1 132.0(14) . . ?
C6 C7 H7 114.0 . . ?
C1 C7 H7 114.0 . . ?
C11 O11 Pb2 118.2(8) . . ?
C12 O12 Pb2 117.8(8) . . ?
C12 O12 Pb2 129.5(8) . 3_667 ?
Pb2 O12 Pb2 112.7(4) . 3_667 ?
C12 C13 C14 132.0(14) . . ?
C12 C13 H13 114.0 . . ?
C14 C13 H13 114.0 . . ?
O12 C12 C13 117.4(12) . . ?
O12 C12 C11 115.0(11) . . ?
C13 C12 C11 127.5(13) . . ?
C13 C14 C15 126.4(14) . . ?
C13 C14 H14 116.8 . . ?
C15 C14 H14 116.8 . . ?
O11 C11 C12 117.4(11) . . ?
O11 C11 C17 118.5(12) . . ?
C12 C11 C17 124.0(12) . . ?
C5 C6 C7 131.3(15) . . ?
C5 C6 H6 114.3 . . ?
C7 C6 H6 114.3 . . ?
C16 C15 C14 127.1(15) . . ?
C16 C15 H15 116.4 . . ?
C14 C15 H15 116.4 . . ?
C4 C3 C2 132.3(14) . . ?
C4 C3 H3 113.9 . . ?
C2 C3 H3 113.9 . . ?
C16 C17 C11 130.8(14) . . ?
C16 C17 H17 114.6 . . ?
C11 C17 H17 114.6 . . ?
C17 C16 C15 131.7(15) . . ?
C17 C16 H16 114.1 . . ?
C15 C16 H16 114.1 . . ?
O4 Cl1 O4 108(3) 2_556 . ?
O4 Cl1 O3 103.8(16) 2_556 . ?
O4 Cl1 O3 107(2) . . ?
O4 Cl1 O3 107(2) 2_556 2_556 ?
O4 Cl1 O3 103.8(16) . 2_556 ?
O3 Cl1 O3 126(2) . 2_556 ?
C4 C5 C6 124.8(16) . . ?
C4 C5 H5 117.6 . . ?
C6 C5 H5 117.6 . . ?
C5 C4 C3 129.6(17) . . ?
C5 C4 H4 115.2 . . ?
C3 C4 H4 115.2 . . ?
O5 Cl2 O5 108.4(12) 2_656 . ?
O5 Cl2 O6 110.2(9) 2_656 2_656 ?
O5 Cl2 O6 109.8(9) . 2_656 ?
O5 Cl2 O6 109.8(9) 2_656 . ?
O5 Cl2 O6 110.2(9) . . ?
O6 Cl2 O6 108.4(11) 2_656 . ?
O2 C2 C3 117.5(11) . . ?
O2 C2 C1 116.9(12) . . ?
C3 C2 C1 125.6(12) . . ?
C1 O1 Pb2 122.8(7) . . ?
C1 O1 Pb1 118.2(7) . . ?
Pb2 O1 Pb1 100.6(3) . . ?
O1 C1 C7 119.4(11) . . ?
O1 C1 C2 116.9(11) . . ?
C7 C1 C2 123.7(12) . . ?

loop_
_geom_bond_atom_site_label_1
_geom_bond_atom_site_label_2
_geom_bond_distance
_geom_bond_site_symmetry_2
_geom_bond_publ_flag
Pb1 O2 2.345(9) . ?
Pb1 O2 2.345(9) 2_656 ?
Pb1 O1 2.460(9) . ?
Pb1 O1 2.460(9) 2_656 ?
Pb2 O11 2.294(10) . ?
Pb2 O12 2.351(10) . ?
Pb2 O1 2.433(9) . ?
Pb2 O2 2.612(9) 2_656 ?
Pb2 O12 2.726(10) 3_667 ?
Pb2 O12 2.726(10) 3_667 ?
O2 C2 1.283(15) . ?
O2 Pb2 2.612(9) 2_656 ?
C7 C6 1.38(2) . ?
C7 C1 1.39(2) . ?
C7 H7 0.9300 . ?
O11 C11 1.284(16) . ?
O12 C12 1.277(17) . ?
O12 Pb2 2.726(10) 3_667 ?
C13 C12 1.363(17) . ?
C13 C14 1.40(2) . ?
C13 H13 0.9300 . ?
C12 C11 1.443(17) . ?
C14 C15 1.41(2) . ?
C14 H14 0.9300 . ?
C11 C17 1.448(18) . ?
C6 C5 1.35(2) . ?
C6 H6 0.9300 . ?
C15 C16 1.38(2) . ?
C15 H15 0.9300 . ?
C3 C4 1.39(2) . ?
C3 C2 1.400(19) . ?
C3 H3 0.9300 . ?
C17 C16 1.30(2) . ?
C17 H17 0.9300 . ?
C16 H16 0.9300 . ?
Cl1 O4 1.294(19) 2_556 ?
Cl1 O4 1.294(19) . ?
Cl1 O3 1.364(18) . ?
Cl1 O3 1.364(17) 2_556 ?
C5 C4 1.33(3) . ?
C5 H5 0.9300 . ?
C4 H4 0.9300 . ?
Cl2 O5 1.404(12) 2_656 ?
Cl2 O5 1.404(12) . ?
Cl2 O6 1.425(12) 2_656 ?
Cl2 O6 1.425(12) . ?
C2 C1 1.418(16) . ?
O1 C1 1.288(16) . ?
